data_7714984
loop_
_publ_author_name
'Vishwajith, Nagale S.'
'Sharma, Mridul Krishna'
'Jain, Isha'
'Vishnoi, Pratap'

_publ_section_title
;
 [NH<sub>3</sub>(CH<sub>2</sub>)<sub>4</sub>NH<sub>3</sub>]SnX<sub>4</sub>
 (X = Br, I): Dion-Jacobson type 2-D perovskites with short interlayer
 spacing.
;
_journal_issue 6
_journal_name_full 'Dalton transactions (Cambridge, England : 2003)'
_journal_page_first 2465
_journal_page_last 2470
_journal_paper_doi 10.1039/d3dt03772j
_journal_volume 53
_journal_year 2024
_chemical_formula_sum 'C H3.5 I N0.5 Sn0.25'
_chemical_formula_weight 179.12
_space_group_crystal_system triclinic
_space_group_IT_number 2
_space_group_name_Hall '-P 1'
_space_group_name_H-M_alt 'P -1'
_atom_sites_solution_hydrogens geom
_audit_creation_method SHELXL-2018/3
_audit_update_record
;
2023-12-21 deposited with the CCDC.	2024-01-15 downloaded from the CCDC.
;
_cell_angle_alpha 77.434(3)
_cell_angle_beta 68.287(3)
_cell_angle_gamma 89.901(3)
_cell_formula_units_Z 8
_cell_length_a 8.4665(8)
_cell_length_b 8.8203(7)
_cell_length_c 11.2697(10)
_cell_measurement_reflns_used 9384
_cell_measurement_temperature 299(2)
_cell_measurement_theta_max 27.09
_cell_measurement_theta_min 2.60
_cell_volume 760.26(12)
_computing_structure_refinement 'SHELXL-2018/3 (Sheldrick, 2018)'
_computing_structure_solution 'SHELXT 2014/5 (Sheldrick, 2014)'
_diffrn_ambient_temperature 299(2)
_diffrn_measured_fraction_theta_full 1.000
_diffrn_measured_fraction_theta_max 0.995
_diffrn_measurement_device_type 'Bruker SMART APEX2 area detector'
_diffrn_measurement_method '\w and \f scans'
_diffrn_radiation_type MoK\a
_diffrn_radiation_wavelength 0.71073
_diffrn_reflns_av_R_equivalents 0.0931
_diffrn_reflns_av_unetI/netI 0.0522
_diffrn_reflns_Laue_measured_fraction_full 1.000
_diffrn_reflns_Laue_measured_fraction_max 0.995
_diffrn_reflns_limit_h_max 10
_diffrn_reflns_limit_h_min -10
_diffrn_reflns_limit_k_max 11
_diffrn_reflns_limit_k_min -11
_diffrn_reflns_limit_l_max 14
_diffrn_reflns_limit_l_min -14
_diffrn_reflns_number 26535
_diffrn_reflns_point_group_measured_fraction_full 1.000
_diffrn_reflns_point_group_measured_fraction_max 0.995
_diffrn_reflns_theta_full 25.242
_diffrn_reflns_theta_max 27.273
_diffrn_reflns_theta_min 2.000
_diffrn_source 'microfocus sealed X-ray tube'
_exptl_absorpt_coefficient_mu 9.766
_exptl_absorpt_correction_type multi-scan
_exptl_absorpt_process_details SADABS
_exptl_crystal_colour red
_exptl_crystal_density_diffrn 3.130
_exptl_crystal_description Block
_exptl_crystal_F_000 628
_exptl_crystal_size_max 0.05
_exptl_crystal_size_mid 0.04
_exptl_crystal_size_min 0.04
_exptl_transmission_factor_max 0.7366
_exptl_transmission_factor_min 0.5587
_refine_diff_density_max 1.367
_refine_diff_density_min -1.464
_refine_diff_density_rms 0.259
_refine_ls_extinction_method none
_refine_ls_goodness_of_fit_ref 1.079
_refine_ls_hydrogen_treatment constr
_refine_ls_matrix_type full
_refine_ls_number_parameters 105
_refine_ls_number_reflns 3404
_refine_ls_number_restraints 0
_refine_ls_restrained_S_all 1.079
_refine_ls_R_factor_all 0.0611
_refine_ls_R_factor_gt 0.0459
_refine_ls_shift/su_max 0.000
_refine_ls_shift/su_mean 0.000
_refine_ls_structure_factor_coef Fsqd
_refine_ls_weighting_details 'w=1/[\s^2^(Fo^2^)+(0.0783P)^2^] where P=(Fo^2^+2Fc^2^)/3'
_refine_ls_weighting_scheme calc
_refine_ls_wR_factor_gt 0.1288
_refine_ls_wR_factor_ref 0.1377
_reflns_Friedel_coverage 0.000
_reflns_number_gt 2608
_reflns_number_total 3404
_reflns_threshold_expression 'I > 2\s(I)'
_cod_data_source_file d3dt03772j2.cif
_cod_data_source_block (1,4-BDA)SnI4
_cod_depositor_comments
;
The following automatic conversions were performed:

data item '_exptl_absorpt_correction_type' value 'Multi-Scan' was
changed to 'multi-scan' in accordance with the
/home/data/users/saulius/crontab/automatic-downloads/rss-feeds/RSC/lib/dictionaries/cif_core.dic
dictionary named 'cif_core.dic' version 2.4.2 last updated on
2011-04-26.

Automatic conversion script
Id: cif_fix_values 8170 2020-07-09 18:12:32Z antanas 

 Adding full bibliography for 7714983--7714985.cif.
;
_cod_original_formula_sum 'C H3.50 I N0.50 Sn0.25'
_cod_database_code 7714984
_shelx_shelxl_version_number 2018/3
_shelx_space_group_comment
;
The symmetry employed for this shelxl refinement is uniquely defined
by the following loop, which should always be used as a source of
symmetry information in preference to the above space-group names.
They are only intended as comments.
;

loop_
_space_group_symop_operation_xyz
'x, y, z'
'-x, -y, -z'

loop_
_atom_site_label
_atom_site_type_symbol
_atom_site_fract_x
_atom_site_fract_y
_atom_site_fract_z
_atom_site_U_iso_or_equiv
_atom_site_adp_type
_atom_site_occupancy
_atom_site_site_symmetry_order
_atom_site_calc_flag
_atom_site_refinement_flags_posn
_atom_site_refinement_flags_adp
_atom_site_refinement_flags_occupancy
_atom_site_disorder_assembly
_atom_site_disorder_group
Sn1 Sn 0.500000 0.000000 1.000000 0.0360(2) Uani 1 2 d S . P . .
Sn2 Sn 0.000000 0.500000 1.000000 0.0360(2) Uani 1 2 d S . P . .
I3 I 0.32676(9) 0.71717(7) 0.94777(6) 0.0509(2) Uani 1 1 d . . . . .
I4 I 0.22468(9) 0.21737(7) 0.94699(6) 0.0506(2) Uani 1 1 d . . . . .
I1 I 0.72050(9) 0.10950(8) 0.69785(6) 0.0561(2) Uani 1 1 d . . . . .
I2 I 0.07649(9) 0.61038(8) 0.69750(6) 0.0549(2) Uani 1 1 d . . . . .
N1 N 0.6462(14) 0.5089(11) 0.7389(9) 0.069(3) Uani 1 1 d . . . . .
H1A H 0.758391 0.503014 0.714025 0.103 Uiso 1 1 calc R U . . .
H1B H 0.592217 0.416326 0.786295 0.103 Uiso 1 1 calc R U . . .
H1C H 0.614473 0.579432 0.787000 0.103 Uiso 1 1 calc R U . . .
N2 N 0.8905(12) 0.9966(10) 0.2612(9) 0.066(2) Uani 1 1 d . . . . .
H2A H 0.978736 0.979621 0.285755 0.100 Uiso 1 1 calc R U . . .
H2B H 0.893678 1.097663 0.225691 0.100 Uiso 1 1 calc R U . . .
H2C H 0.895790 0.941819 0.202391 0.100 Uiso 1 1 calc R U . . .
C2 C 0.602(2) 0.5554(11) 0.6209(10) 0.079(4) Uani 1 1 d . . . . .
H2D H 0.667655 0.499487 0.556015 0.095 Uiso 1 1 calc R U . . .
H2E H 0.482274 0.525605 0.645058 0.095 Uiso 1 1 calc R U . . .
C5 C 0.7314(18) 0.9485(11) 0.3758(10) 0.075(4) Uani 1 1 d . . . . .
H5A H 0.636679 0.971287 0.347963 0.090 Uiso 1 1 calc R U . . .
H5B H 0.726164 1.011300 0.437773 0.090 Uiso 1 1 calc R U . . .
C4 C 0.708(3) 0.7788(13) 0.4462(14) 0.174(13) Uani 1 1 d . . . . .
H4A H 0.651465 0.725798 0.403868 0.209 Uiso 1 1 calc R U . . .
H4B H 0.821977 0.744294 0.422854 0.209 Uiso 1 1 calc R U . . .
C3 C 0.637(3) 0.7231(14) 0.5622(15) 0.168(12) Uani 1 1 d . . . . .
H3A H 0.526972 0.766644 0.589117 0.201 Uiso 1 1 calc R U . . .
H3B H 0.701654 0.764167 0.604994 0.201 Uiso 1 1 calc R U . . .

loop_
_atom_site_aniso_label
_atom_site_aniso_U_11
_atom_site_aniso_U_22
_atom_site_aniso_U_33
_atom_site_aniso_U_23
_atom_site_aniso_U_13
_atom_site_aniso_U_12
Sn1 0.0436(5) 0.0263(4) 0.0369(4) -0.0077(3) -0.0137(3) 0.0009(3)
Sn2 0.0438(5) 0.0248(4) 0.0375(4) -0.0080(3) -0.0126(3) 0.0030(3)
I3 0.0582(4) 0.0401(3) 0.0552(4) -0.0138(3) -0.0209(3) -0.0108(3)
I4 0.0572(4) 0.0395(3) 0.0541(4) -0.0135(3) -0.0185(3) 0.0189(3)
I1 0.0686(5) 0.0553(4) 0.0375(3) -0.0090(3) -0.0132(3) 0.0063(3)
I2 0.0666(5) 0.0537(4) 0.0380(3) -0.0093(3) -0.0133(3) -0.0018(3)
N1 0.077(7) 0.069(6) 0.062(6) -0.009(5) -0.031(5) 0.004(5)
N2 0.069(6) 0.054(5) 0.061(6) -0.011(4) -0.008(5) -0.002(4)
C2 0.156(14) 0.036(5) 0.040(6) -0.001(4) -0.035(7) -0.003(6)
C5 0.120(11) 0.031(5) 0.045(6) -0.006(4) -0.001(6) 0.001(6)
C4 0.39(4) 0.021(6) 0.060(9) -0.009(6) -0.021(13) -0.005(10)
C3 0.35(4) 0.030(6) 0.061(10) 0.002(6) -0.007(13) 0.008(11)

loop_
_atom_type_symbol
_atom_type_description
_atom_type_scat_dispersion_real
_atom_type_scat_dispersion_imag
_atom_type_scat_source
C C 0.0033 0.0016 'International Tables Vol C Tables 4.2.6.8 and 6.1.1.4'
H H 0.0000 0.0000 'International Tables Vol C Tables 4.2.6.8 and 6.1.1.4'
I I -0.4742 1.8119 'International Tables Vol C Tables 4.2.6.8 and 6.1.1.4'
N N 0.0061 0.0033 'International Tables Vol C Tables 4.2.6.8 and 6.1.1.4'
Sn Sn -0.6537 1.4246 'International Tables Vol C Tables 4.2.6.8 and 6.1.1.4'

loop_
_geom_angle_atom_site_label_1
_geom_angle_atom_site_label_2
_geom_angle_atom_site_label_3
_geom_angle
_geom_angle_site_symmetry_1
_geom_angle_site_symmetry_3
_geom_angle_publ_flag
I1 Sn1 I1 180.0 . 2_657 ?
I1 Sn1 I4 92.969(18) . 2_657 ?
I1 Sn1 I4 87.031(18) 2_657 2_657 ?
I1 Sn1 I4 87.031(18) . . ?
I1 Sn1 I4 92.969(18) 2_657 . ?
I4 Sn1 I4 179.999(15) 2_657 . ?
I1 Sn1 I3 90.068(18) . 2_667 ?
I1 Sn1 I3 89.933(18) 2_657 2_667 ?
I4 Sn1 I3 90.553(19) 2_657 2_667 ?
I4 Sn1 I3 89.447(19) . 2_667 ?
I1 Sn1 I3 89.932(18) . 1_545 ?
I1 Sn1 I3 90.067(19) 2_657 1_545 ?
I4 Sn1 I3 89.447(19) 2_657 1_545 ?
I4 Sn1 I3 90.553(19) . 1_545 ?
I3 Sn1 I3 180.0 2_667 1_545 ?
I2 Sn2 I2 180.00(3) 2_567 . ?
I2 Sn2 I4 89.872(17) 2_567 2_567 ?
I2 Sn2 I4 90.127(18) . 2_567 ?
I2 Sn2 I4 90.128(18) 2_567 . ?
I2 Sn2 I4 89.872(17) . . ?
I4 Sn2 I4 179.999(12) 2_567 . ?
I2 Sn2 I3 87.153(18) 2_567 2_567 ?
I2 Sn2 I3 92.847(18) . 2_567 ?
I4 Sn2 I3 90.700(19) 2_567 2_567 ?
I4 Sn2 I3 89.300(19) . 2_567 ?
I2 Sn2 I3 92.847(18) 2_567 . ?
I2 Sn2 I3 87.154(18) . . ?
I4 Sn2 I3 89.300(19) 2_567 . ?
I4 Sn2 I3 90.701(19) . . ?
I3 Sn2 I3 180.0 2_567 . ?
Sn2 I3 Sn1 150.62(2) . 1_565 ?
Sn2 I4 Sn1 150.30(2) . . ?
C2 N1 H1A 109.5 . . ?
C2 N1 H1B 109.5 . . ?
H1A N1 H1B 109.5 . . ?
C2 N1 H1C 109.5 . . ?
H1A N1 H1C 109.5 . . ?
H1B N1 H1C 109.5 . . ?
C5 N2 H2A 109.5 . . ?
C5 N2 H2B 109.5 . . ?
H2A N2 H2B 109.5 . . ?
C5 N2 H2C 109.5 . . ?
H2A N2 H2C 109.5 . . ?
H2B N2 H2C 109.5 . . ?
C3 C2 N1 112.7(12) . . ?
C3 C2 H2D 109.0 . . ?
N1 C2 H2D 109.0 . . ?
C3 C2 H2E 109.0 . . ?
N1 C2 H2E 109.0 . . ?
H2D C2 H2E 107.8 . . ?
N2 C5 C4 115.4(12) . . ?
N2 C5 H5A 108.4 . . ?
C4 C5 H5A 108.4 . . ?
N2 C5 H5B 108.4 . . ?
C4 C5 H5B 108.4 . . ?
H5A C5 H5B 107.5 . . ?
C3 C4 C5 127.6(13) . . ?
C3 C4 H4A 105.4 . . ?
C5 C4 H4A 105.4 . . ?
C3 C4 H4B 105.4 . . ?
C5 C4 H4B 105.4 . . ?
H4A C4 H4B 106.0 . . ?
C4 C3 C2 124.1(13) . . ?
C4 C3 H3A 106.3 . . ?
C2 C3 H3A 106.3 . . ?
C4 C3 H3B 106.3 . . ?
C2 C3 H3B 106.3 . . ?
H3A C3 H3B 106.4 . . ?

loop_
_geom_bond_atom_site_label_1
_geom_bond_atom_site_label_2
_geom_bond_distance
_geom_bond_site_symmetry_2
_geom_bond_publ_flag
Sn1 I1 3.1439(7) . ?
Sn1 I1 3.1440(7) 2_657 ?
Sn1 I4 3.1596(6) 2_657 ?
Sn1 I4 3.1596(6) . ?
Sn1 I3 3.1641(6) 2_667 ?
Sn1 I3 3.1641(6) 1_545 ?
Sn2 I2 3.1485(7) 2_567 ?
Sn2 I2 3.1486(7) . ?
Sn2 I4 3.1592(6) 2_567 ?
Sn2 I4 3.1592(6) . ?
Sn2 I3 3.1610(6) 2_567 ?
Sn2 I3 3.1610(6) . ?
N1 C2 1.484(14) . ?
N1 H1A 0.8900 . ?
N1 H1B 0.8900 . ?
N1 H1C 0.8900 . ?
N2 C5 1.462(14) . ?
N2 H2A 0.8900 . ?
N2 H2B 0.8900 . ?
N2 H2C 0.8900 . ?
C2 C3 1.463(14) . ?
C2 H2D 0.9700 . ?
C2 H2E 0.9700 . ?
C5 C4 1.509(14) . ?
C5 H5A 0.9700 . ?
C5 H5B 0.9700 . ?
C4 C3 1.206(19) . ?
C4 H4A 0.9700 . ?
C4 H4B 0.9700 . ?
C3 H3A 0.9700 . ?
C3 H3B 0.9700 . ?
